data_4332734
loop_
_publ_author_name
'San Felices, Leire'
'Vitoria, Pablo'
'Guti\'errez-Zorrilla, Juan M.'
'Lezama, Luis'
'Reinoso, Santiago'

_publ_section_title
;
 Hybrid Inorganic&#x2212;Metalorganic Compounds Containing
 Copper(II)-Monosubstituted Keggin Polyanions and Polymeric Copper(I)
 Complexes.
;
_journal_issue 19
_journal_name_full 'Inorganic Chemistry'
_journal_page_first 7748
_journal_page_last 7757
_journal_paper_doi 10.1021/ic060762g
_journal_volume 45
_journal_year 2006
_chemical_compound_source 'synthesis as described'
_chemical_formula_moiety 'C60 H56 Cu8 N12 Na4 O88 P2 W22'
_chemical_formula_sum 'C60 H56 Cu8 N12 Na4 O88 P2 W22'
_chemical_formula_weight 7059.87
_chemical_name_systematic
;
 ?
;
_space_group_IT_number 14
_symmetry_cell_setting monoclinic
_symmetry_Int_Tables_number 14
_symmetry_space_group_name_Hall '-P 2yab'
_symmetry_space_group_name_H-M 'P 1 21/a 1'
_atom_sites_solution_hydrogens geom
_atom_sites_solution_primary direct
_atom_sites_solution_secondary difmap
_audit_creation_date 2006-04-13T19:21:34-00:00
_audit_creation_method 'WinGX routine CIF_UPDATE'
_cell_angle_alpha 90
_cell_angle_beta 101.790(6)
_cell_angle_gamma 90
_cell_formula_units_Z 4
_cell_length_a 21.253(2)
_cell_length_b 21.792(1)
_cell_length_c 27.105(1)
_cell_measurement_reflns_used 10000
_cell_measurement_temperature 293(2)
_cell_measurement_theta_max 27.8568
_cell_measurement_theta_min 2.7984
_cell_measurement_wavelength 0.71073
_cell_volume 12288.7(14)
_computing_cell_refinement
;
        CrysAlis RED, Oxford Diffraction Ltd.,
        Version 1.171.24 beta (release 23.09.2004 CrysAlis171 .NET)
        (compiled Sep 23 2004,08:58:26)
;
_computing_data_collection
;
        CrysAlis CCD, Oxford Diffraction Ltd.,
        Version 1.171.24 beta (release 23.09.2004 CrysAlis171 .NET)
        (compiled Sep 23 2004,08:58:26)
;
_computing_data_reduction
;
        CrysAlis RED, Oxford Diffraction Ltd.,
        Version 1.171.24 beta (release 23.09.2004 CrysAlis171 .NET)
        (compiled Sep 23 2004,08:58:26)
;
_computing_molecular_graphics 'Ortep-3 for Windows (Farrugia, 1997)'
_computing_publication_material 'WinGX publication routines (Farrugia, 1999)'
_computing_structure_refinement 'SHELXL-97 (Sheldrick, 1997)'
_computing_structure_solution 'SIR97 (Giacovazzo et al, 1997)'
_diffrn_ambient_temperature 293(2)
_diffrn_detector_area_resol_mean 8.3504
_diffrn_measured_fraction_theta_full 0.996
_diffrn_measured_fraction_theta_max 0.996
_diffrn_measurement_details
;
  1 omega  -54.00   61.00   0.5000   15.0000
omega____ theta____ kappa____ phi______ omega'___ theta'___ frames
    -       26.0000  -79.0000    0.0000    0.0000    0.0000 230

  2 omega  -54.00   61.00   0.5000   15.0000
omega____ theta____ kappa____ phi______ omega'___ theta'___ frames
    -       26.0000  -79.0000   90.0000    0.0000    0.0000 230

  3 omega  -54.00   61.00   0.5000   15.0000
omega____ theta____ kappa____ phi______ omega'___ theta'___ frames
    -       26.0000  -79.0000  180.0000    0.0000    0.0000 230

  4 omega  -54.00   61.00   0.5000   15.0000
omega____ theta____ kappa____ phi______ omega'___ theta'___ frames
    -       26.0000  -79.0000  270.0000    0.0000    0.0000 230

;
_diffrn_measurement_device_type Xcalibur
_diffrn_measurement_method \w
_diffrn_orient_matrix_UB_11 0.0102380489
_diffrn_orient_matrix_UB_12 0.0265162439
_diffrn_orient_matrix_UB_13 -0.0113758675
_diffrn_orient_matrix_UB_21 0.0080112801
_diffrn_orient_matrix_UB_22 0.0144089243
_diffrn_orient_matrix_UB_23 0.0239342497
_diffrn_orient_matrix_UB_31 0.0315167718
_diffrn_orient_matrix_UB_32 -0.0121925271
_diffrn_orient_matrix_UB_33 0.003519571
_diffrn_radiation_monochromator graphite
_diffrn_radiation_probe x-ray
_diffrn_radiation_type MoK\a
_diffrn_radiation_wavelength 0.71069
_diffrn_reflns_av_R_equivalents 0.0878
_diffrn_reflns_av_unetI/netI 0.258
_diffrn_reflns_limit_h_max 25
_diffrn_reflns_limit_h_min -19
_diffrn_reflns_limit_k_max 24
_diffrn_reflns_limit_k_min -25
_diffrn_reflns_limit_l_max 32
_diffrn_reflns_limit_l_min -32
_diffrn_reflns_number 66667
_diffrn_reflns_theta_full 25
_diffrn_reflns_theta_max 25
_diffrn_reflns_theta_min 2.86
_exptl_absorpt_coefficient_mu 21.997
_exptl_absorpt_correction_T_max 0.53327
_exptl_absorpt_correction_T_min 0.0894
_exptl_absorpt_correction_type analytical
_exptl_absorpt_process_details
;
        CrysAlis RED, Oxford Diffraction Ltd.,
        Version 1.171.24 beta (release 23.09.2004 CrysAlis171 .NET)
        (compiled Sep 23 2004,08:58:26)
Analytical numeric absorption correction using a multifaceted crystal
        model based on expressions derived by R.C. Clark & J.S. Reid.
;
_exptl_crystal_colour Orange
_exptl_crystal_density_diffrn 3.816
_exptl_crystal_density_method 'not measured'
_exptl_crystal_description prism
_exptl_crystal_F_000 12552
_exptl_crystal_size_max 0.15
_exptl_crystal_size_mid 0.14
_exptl_crystal_size_min 0.03
_refine_diff_density_max 2.778
_refine_diff_density_min -1.595
_refine_diff_density_rms 0.326
_refine_ls_extinction_method none
_refine_ls_goodness_of_fit_ref 0.807
_refine_ls_hydrogen_treatment constr
_refine_ls_matrix_type full
_refine_ls_number_parameters 947
_refine_ls_number_reflns 21555
_refine_ls_number_restraints 2
_refine_ls_restrained_S_all 0.807
_refine_ls_R_factor_all 0.2097
_refine_ls_R_factor_gt 0.0695
_refine_ls_shift/su_max 0.002
_refine_ls_shift/su_mean 0
_refine_ls_structure_factor_coef Fsqd
_refine_ls_weighting_details 'calc w=1/[\s^2^(Fo^2^)+(0.0349P)^2^+0.0000P] where P=(Fo^2^+2Fc^2^)/3'
_refine_ls_weighting_scheme calc
_refine_ls_wR_factor_gt 0.111
_refine_ls_wR_factor_ref 0.1393
_reflns_number_gt 7074
_reflns_number_total 21555
_reflns_threshold_expression >2sigma(I)
_cod_data_source_file ic060762gsup1.cif
_cod_data_source_block comp4
_cod_database_code 4332734

loop_
_symmetry_equiv_pos_as_xyz
'x, y, z'
'-x+1/2, y+1/2, -z'
'-x, -y, -z'
'x-1/2, -y-1/2, z'

loop_
_atom_site_label
_atom_site_type_symbol
_atom_site_fract_x
_atom_site_fract_y
_atom_site_fract_z
_atom_site_U_iso_or_equiv
_atom_site_adp_type
_atom_site_occupancy
_atom_site_symmetry_multiplicity
_atom_site_calc_flag
_atom_site_refinement_flags
W8 W 0.17911(9) 0.65696(6) 0.12167(5) 0.0339(4) Uani 1 1 d .
W17 W 0.33430(9) 1.08378(6) 0.37779(5) 0.0348(6) Uani 0.951(7) 1 d P
Cu17 Cu 0.33430(9) 1.08378(6) 0.37779(5) 0.0348(6) Uani 0.049(7) 1 d P
W13 W 0.33025(9) 1.23527(7) 0.33767(5) 0.0299(7) Uani 0.892(7) 1 d P
Cu13 Cu 0.33025(9) 1.23527(7) 0.33767(5) 0.0299(7) Uani 0.108(7) 1 d P
W6 W 0.15506(9) 0.57871(7) 0.33456(5) 0.0394(5) Uani 1 1 d .
W10 W 0.34012(9) 0.49897(7) 0.20039(6) 0.0347(7) Uani 0.833(7) 1 d P
Cu10 Cu 0.34012(9) 0.49897(7) 0.20039(6) 0.0347(7) Uani 0.167(7) 1 d P
W21 W 0.33402(9) 1.16736(7) 0.16126(5) 0.0384(5) Uani 1 1 d .
W24 W 0.17384(9) 1.00057(7) 0.17341(5) 0.0328(7) Uani 0.863(7) 1 d P
Cu24 Cu 0.17384(9) 1.00057(7) 0.17341(5) 0.0328(7) Uani 0.137(7) 1 d P
W20 W 0.16837(9) 1.16194(7) 0.13040(5) 0.0404(5) Uani 1 1 d .
W5 W 0.31982(9) 0.57333(7) 0.37395(5) 0.0378(4) Uani 1 1 d .
W9 W 0.35494(9) 0.65017(7) 0.16270(5) 0.0429(5) Uani 1 1 d .
W2 W 0.17097(9) 0.73901(7) 0.29483(6) 0.0443(5) Uani 1 1 d .
W18 W 0.15777(9) 1.07670(7) 0.34557(5) 0.0447(5) Uani 1 1 d .
W12 W 0.16549(9) 0.50736(6) 0.16289(5) 0.0343(4) Uani 1 1 d .
W14 W 0.15465(9) 1.22802(7) 0.30583(5) 0.0435(5) Uani 1 1 d .
W1 W 0.33490(9) 0.73184(7) 0.33018(6) 0.0382(7) Uani 0.921(7) 1 d P
Cu1 Cu 0.33490(9) 0.73184(7) 0.33018(6) 0.0382(7) Uani 0.079(7) 1 d P
W16 W 0.41889(9) 1.12751(8) 0.28947(6) 0.0527(5) Uani 1 1 d .
W7 W 0.08365(9) 0.62627(7) 0.20574(6) 0.0459(5) Uani 1 1 d .
W19 W 0.07952(9) 1.11477(8) 0.22620(6) 0.0555(5) Uani 1 1 d .
W22 W 0.33725(9) 1.00658(7) 0.20420(5) 0.0397(5) Uani 1 1 d .
W4 W 0.42124(9) 0.60522(8) 0.28348(6) 0.0426(8) Uani 0.842(7) 1 d P
Cu4 Cu 0.42124(9) 0.60522(8) 0.28348(6) 0.0426(8) Uani 0.158(7) 1 d P
W15 W 0.24370(11) 1.27341(8) 0.20986(6) 0.0341(8) Uani 0.665(7) 1 d P
Cu15 Cu 0.24370(11) 1.27341(8) 0.20986(6) 0.0341(8) Uani 0.335(7) 1 d P
W3 W 0.26427(11) 0.77202(8) 0.20923(6) 0.0355(8) Uani 0.702(7) 1 d P
Cu3 Cu 0.26427(11) 0.77202(8) 0.20923(6) 0.0355(8) Uani 0.298(7) 1 d P
W11 W 0.24111(11) 0.46565(8) 0.29244(6) 0.0347(8) Uani 0.703(7) 1 d P
Cu11 Cu 0.24111(11) 0.46565(8) 0.29244(6) 0.0347(8) Uani 0.297(7) 1 d P
W23 W 0.25329(11) 0.96498(8) 0.29288(7) 0.0361(9) Uani 0.630(7) 1 d P
Cu23 Cu 0.25329(11) 0.96498(8) 0.29288(7) 0.0361(9) Uani 0.370(7) 1 d P
Cu6I Cu 0.2456(3) 1.15988(18) 0.0083(2) 0.0637(16) Uani 1 1 d .
Cu1I Cu 0.0689(3) 0.5647(2) 0.44998(18) 0.0541(15) Uani 1 1 d .
Cu3I Cu 0.2401(3) 0.58083(18) 0.49050(19) 0.0581(16) Uani 1 1 d .
Cu4I Cu 0.4274(3) 1.17515(19) 0.04568(19) 0.0556(15) Uani 1 1 d .
Cu2I Cu 0.0718(3) 1.0646(2) 0.4706(2) 0.0609(16) Uani 1 1 d .
Cu5I Cu 0.4288(3) 0.6750(2) 0.0299(2) 0.0710(18) Uani 1 1 d .
P1 P 0.2536(4) 0.6177(3) 0.2476(3) 0.0014(15) Uiso 1 1 d .
P2 P 0.2483(4) 1.1192(3) 0.2543(3) 0.0065(16) Uiso 1 1 d .
Na1 Na 0.4110(7) 0.8633(6) 0.2528(5) 0.042(4) Uiso 1 1 d .
Na2 Na 0.6005(6) 1.1243(5) 0.2498(4) 0.036(3) Uiso 1 1 d .
Na3 Na 0.1025(9) 0.8960(8) 0.2662(6) 0.084(5) Uiso 1 1 d .
Na4 Na 0.4201(8) 1.3070(7) 0.2422(6) 0.070(5) Uiso 1 1 d .
O41 O 0.3003(11) 0.4913(9) 0.3523(7) 0.034(6) Uiso 1 1 d .
O47 O 0.1835(11) 0.4732(9) 0.2275(7) 0.034(6) Uiso 1 1 d .
O48 O 0.2537(11) 0.5050(9) 0.1621(8) 0.037(6) Uiso 1 1 d .
O11 O 0.2364(11) 0.3863(9) 0.3063(8) 0.048(7) Uiso 1 1 d .
O45 O 0.3612(11) 0.5609(9) 0.1577(7) 0.037(6) Uiso 1 1 d .
O38 O 0.2675(12) 0.6412(10) 0.1245(8) 0.048(7) Uiso 1 1 d .
O43 O 0.0901(12) 0.5441(10) 0.1763(8) 0.051(7) Uiso 1 1 d .
O5 O 0.3595(11) 0.5651(9) 0.4352(7) 0.040(6) Uiso 1 1 d .
O35 O 0.2321(11) 0.5814(9) 0.3847(7) 0.036(6) Uiso 1 1 d .
O33 O 0.3301(9) 0.7219(8) 0.1880(6) 0.023(5) Uiso 1 1 d .
O32 O 0.2028(10) 0.7304(8) 0.1543(7) 0.029(5) Uiso 1 1 d .
O26 O 0.1977(12) 0.7895(10) 0.2441(8) 0.051(7) Uiso 1 1 d .
O25 O 0.2530(12) 0.7595(10) 0.3391(8) 0.049(7) Uiso 1 1 d .
O2 O 0.1251(12) 0.7886(10) 0.3195(8) 0.055(7) Uiso 1 1 d .
O70 O 0.1827(11) 1.0047(9) 0.3175(8) 0.043(6) Uiso 1 1 d .
O69 O 0.3185(11) 1.0133(9) 0.3423(8) 0.045(7) Uiso 1 1 d .
O63 O 0.2452(11) 1.0948(9) 0.3772(7) 0.038(6) Uiso 1 1 d .
O58 O 0.1479(10) 1.1621(8) 0.3538(7) 0.030(5) Uiso 1 1 d .
O57 O 0.3439(11) 1.1726(9) 0.3880(7) 0.035(6) Uiso 1 1 d .
O53 O 0.2437(11) 1.2350(9) 0.3393(8) 0.041(6) Uiso 1 1 d .
O56 O 0.4088(11) 1.2045(9) 0.3208(8) 0.042(6) Uiso 1 1 d .
O76 O 0.2573(11) 0.9859(9) 0.1615(8) 0.041(6) Uiso 1 1 d .
O73 O 0.3334(10) 1.0827(8) 0.1654(7) 0.022(5) Uiso 1 1 d .
O22 O 0.3934(12) 0.9631(10) 0.1809(8) 0.054(7) Uiso 1 1 d .
O20 O 0.1212(10) 1.1725(9) 0.0729(7) 0.032(6) Uiso 1 1 d .
O66 O 0.2529(12) 1.1610(10) 0.1129(8) 0.052(7) Uiso 1 1 d .
O21 O 0.3856(13) 1.1796(11) 0.1219(9) 0.062(8) Uiso 1 1 d .
O42 O 0.1727(10) 0.4958(9) 0.3243(7) 0.034(6) Uiso 1 1 d .
O46 O 0.3091(11) 0.4678(9) 0.2549(8) 0.040(6) Uiso 1 1 d .
O9 O 0.3931(12) 0.6728(10) 0.1183(8) 0.048(7) Uiso 1 1 d .
O39 O 0.4209(13) 0.6446(11) 0.2186(9) 0.067(8) Uiso 1 1 d .
O6 O 0.0980(13) 0.5728(11) 0.3708(9) 0.066(8) Uiso 1 1 d .
O29 O 0.3258(11) 0.6554(9) 0.3696(8) 0.045(7) Uiso 1 1 d .
O74 O 0.3207(11) 0.9536(9) 0.2547(7) 0.037(6) Uiso 1 1 d .
O64 O 0.0847(13) 1.0777(10) 0.2909(9) 0.064(8) Uiso 1 1 d .
O18 O 0.1293(11) 1.0515(10) 0.3946(8) 0.048(7) Uiso 1 1 d .
O55 O 0.3074(11) 1.2710(9) 0.2737(8) 0.044(6) Uiso 1 1 d .
O54 O 0.1791(11) 1.2653(9) 0.2489(8) 0.041(6) Uiso 1 1 d .
O67 O 0.3940(11) 1.1640(9) 0.2268(8) 0.038(6) Uiso 1 1 d .
O72 O 0.1751(10) 1.0757(8) 0.1375(7) 0.032(6) Uiso 1 1 d .
O79 O 0.2497(10) 1.1606(8) 0.2092(7) 0.027(5) Uiso 1 1 d .
O80 O 0.2521(11) 1.0516(9) 0.2390(8) 0.042(6) Uiso 1 1 d .
O49 O 0.2548(10) 0.6858(8) 0.2652(7) 0.029(5) Uiso 1 1 d .
O51 O 0.2475(10) 0.5750(8) 0.2941(7) 0.028(5) Uiso 1 1 d .
O12 O 0.1328(10) 0.4494(9) 0.1255(7) 0.031(6) Uiso 1 1 d .
O44 O 0.1683(12) 0.5710(10) 0.1139(9) 0.059(8) Uiso 1 1 d .
O4 O 0.4974(13) 0.6089(10) 0.3081(9) 0.059(7) Uiso 1 1 d .
O31 O 0.1127(12) 0.6957(10) 0.2393(8) 0.047(7) Uiso 1 1 d .
O28 O 0.3973(13) 0.6791(11) 0.3055(9) 0.062(8) Uiso 1 1 d .
O50 O 0.3152(11) 0.6024(9) 0.2301(8) 0.043(6) Uiso 1 1 d .
O23 O 0.2570(12) 0.8933(10) 0.3275(8) 0.057(7) Uiso 1 1 d .
O75 O 0.1930(10) 0.9508(9) 0.2323(7) 0.033(6) Uiso 1 1 d .
O17 O 0.3638(12) 1.0574(10) 0.4375(8) 0.052(7) Uiso 1 1 d .
O59 O 0.0803(11) 1.1904(9) 0.2610(8) 0.044(6) Uiso 1 1 d .
O60 O 0.1819(11) 1.2442(9) 0.1490(8) 0.043(6) Uiso 1 1 d .
O15 O 0.2394(15) 1.3533(12) 0.1947(10) 0.090(10) Uiso 1 1 d .
O13 O 0.3564(12) 1.2992(10) 0.3733(9) 0.055(7) Uiso 1 1 d .
O77 O 0.3063(10) 1.1377(8) 0.2947(7) 0.029(5) Uiso 1 1 d .
O78 O 0.1850(12) 1.1318(10) 0.2742(8) 0.050(7) Uiso 1 1 d .
O7 O -0.0007(10) 0.6361(9) 0.1958(7) 0.031(6) Uiso 1 1 d .
O37 O 0.1030(13) 0.6615(10) 0.1431(9) 0.060(8) Uiso 1 1 d .
O62 O 0.4128(11) 1.0908(9) 0.3502(7) 0.036(6) Uiso 1 1 d .
O14 O 0.1210(12) 1.2870(10) 0.3293(8) 0.053(7) Uiso 1 1 d .
O30 O 0.1638(11) 0.6660(9) 0.3326(7) 0.036(6) Uiso 1 1 d .
O27 O 0.3278(11) 0.7802(9) 0.2740(8) 0.040(6) Uiso 1 1 d .
O10 O 0.3671(13) 0.4339(11) 0.1760(9) 0.065(8) Uiso 1 1 d .
O8 O 0.1579(12) 0.6809(10) 0.0600(8) 0.053(7) Uiso 1 1 d .
O3 O 0.2750(12) 0.8440(10) 0.1780(9) 0.062(8) Uiso 1 1 d .
O1 O 0.3814(14) 0.7819(11) 0.3739(10) 0.073(8) Uiso 1 1 d .
O36 O 0.1042(14) 0.5846(11) 0.2682(9) 0.071(8) Uiso 1 1 d .
O52 O 0.1963(11) 0.6060(9) 0.2027(7) 0.038(6) Uiso 1 1 d .
O34 O 0.3846(11) 0.5740(9) 0.3367(8) 0.042(6) Uiso 1 1 d .
O71 O 0.1087(12) 1.0432(10) 0.2021(8) 0.052(7) Uiso 1 1 d .
O68 O 0.3957(12) 1.0534(10) 0.2568(8) 0.049(7) Uiso 1 1 d .
O16 O 0.4983(16) 1.1316(13) 0.2920(11) 0.096(10) Uiso 1 1 d .
O19 O -0.0012(13) 1.1106(11) 0.2034(9) 0.062(8) Uiso 1 1 d .
O61 O 0.3089(11) 1.2484(9) 0.1745(8) 0.044(6) Uiso 1 1 d .
O24 O 0.1285(13) 0.9522(11) 0.1322(9) 0.064(8) Uiso 1 1 d .
O40 O 0.4115(14) 0.5287(11) 0.2485(10) 0.076(9) Uiso 1 1 d .
O65 O 0.1112(12) 1.1582(10) 0.1759(8) 0.049(7) Uiso 1 1 d .
O1W O 0.018(2) 0.4636(16) 0.2139(14) 0.146(15) Uiso 1 1 d .
O2W O 0.0742(16) 0.3277(14) 0.1354(11) 0.110(11) Uiso 1 1 d .
O3W O 0.4838(17) 0.7718(14) 0.2726(12) 0.118(12) Uiso 1 1 d .
O4W O 0.461(3) 0.938(2) 0.3045(19) 0.24(2) Uiso 1 1 d .
O5W O 0.0925(19) 0.8240(17) 0.1311(14) 0.150(15) Uiso 1 1 d .
O6W O 0.428(3) 1.391(2) 0.3041(18) 0.23(2) Uiso 1 1 d .
O7W O 0.005(2) 1.2684(17) 0.2017(14) 0.158(15) Uiso 1 1 d .
O8W O 0.018(3) 0.950(3) 0.197(2) 0.26(3) Uiso 1 1 d .
N61 N 0.2448(14) 1.0697(11) 0.0066(11) 0.043(8) Uiso 1 1 d .
N20 N 0.4325(13) 1.0875(10) 0.0408(9) 0.024(7) Uiso 1 1 d .
N8 N 0.0637(15) 0.9785(12) 0.4717(11) 0.045(8) Uiso 1 1 d .
N1 N 0.0624(14) 0.6514(11) 0.4533(10) 0.036(7) Uiso 1 1 d .
N55 N 0.2414(13) 0.6653(11) 0.4920(10) 0.036(7) Uiso 1 1 d .
N25 N 0.0639(16) 0.4759(14) 0.4513(12) 0.062(10) Uiso 1 1 d .
N33 N 0.0658(14) 1.1521(11) 0.4661(10) 0.034(7) Uiso 1 1 d .
N49 N 0.2395(14) 0.4941(11) 0.4919(10) 0.042(8) Uiso 1 1 d .
N40 N 0.4288(15) 1.2631(13) 0.0409(11) 0.050(9) Uiso 1 1 d .
N69 N 0.2444(14) 1.2458(10) 0.0025(10) 0.034(7) Uiso 1 1 d .
N13 N 0.4355(15) 0.7616(13) 0.0317(11) 0.053(9) Uiso 1 1 d .
N37 N 0.4296(13) 0.5853(11) 0.0278(10) 0.033(7) Uiso 1 1 d .
C54 C 0.247(2) 0.465(2) 0.5401(18) 0.086(15) Uiso 1 1 d .
H54 H 0.2495 0.488 0.5694 0.104 Uiso 1 1 calc R
C71 C 0.2615(17) 1.3447(15) 0.0447(13) 0.040(10) Uiso 1 1 d .
H71 H 0.2749 1.3646 0.0754 0.048 Uiso 1 1 calc R
C70 C 0.256(2) 1.2859(18) 0.0442(16) 0.066(13) Uiso 1 1 d .
H70 H 0.2604 1.2674 0.0756 0.079 Uiso 1 1 calc R
C72 C 0.2396(17) 1.2749(14) -0.0388(12) 0.038(9) Uiso 1 1 d .
H72 H 0.2387 1.2526 -0.0682 0.045 Uiso 1 1 calc R
C63 C 0.2610(16) 0.9795(14) 0.0450(12) 0.028(9) Uiso 1 1 d .
H63 H 0.271 0.9576 0.075 0.034 Uiso 1 1 calc R
C64 C 0.2492(15) 0.9429(11) 0.0025(10) 0.012(7) Uiso 1 1 d .
C67 C 0.2318(18) 0.9776(15) -0.0403(13) 0.047(11) Uiso 1 1 d .
H67 H 0.2191 0.9585 -0.0714 0.056 Uiso 1 1 calc R
C65 C 0.2516(17) 0.8784(13) -0.0021(12) 0.030(8) Uiso 1 1 d .
C66 C 0.2644(14) 0.8395(12) 0.0420(10) 0.015(7) Uiso 1 1 d .
H66 H 0.2757 0.8577 0.0736 0.018 Uiso 1 1 calc R
C21 C 0.4150(17) 1.0561(15) -0.0005(13) 0.042(10) Uiso 1 1 d .
H21 H 0.4019 1.0783 -0.0302 0.051 Uiso 1 1 calc R
C22 C 0.4143(18) 0.9946(15) -0.0045(13) 0.041(10) Uiso 1 1 d .
H22 H 0.4 0.9764 -0.0358 0.049 Uiso 1 1 calc R
C17 C 0.4344(17) 0.9580(14) 0.0374(12) 0.032(9) Uiso 1 1 d .
C18 C 0.458(2) 0.9885(17) 0.0829(15) 0.064(13) Uiso 1 1 d .
H18 H 0.4784 0.9673 0.1116 0.077 Uiso 1 1 calc R
C51 C 0.2369(16) 0.3968(14) 0.4522(12) 0.033(9) Uiso 1 1 d .
H51 H 0.2348 0.3762 0.4218 0.04 Uiso 1 1 calc R
C52 C 0.2444(17) 0.3637(13) 0.4986(12) 0.036(9) Uiso 1 1 d .
C59 C 0.2308(16) 0.7670(14) 0.4527(12) 0.033(9) Uiso 1 1 d .
H59 H 0.2169 0.788 0.4226 0.039 Uiso 1 1 calc R
C58 C 0.2539(16) 0.7943(12) 0.5001(11) 0.027(8) Uiso 1 1 d .
C57 C 0.2632(17) 0.7590(14) 0.5410(12) 0.034(9) Uiso 1 1 d .
H57 H 0.2725 0.7768 0.5728 0.041 Uiso 1 1 calc R
C5 C 0.0594(17) 0.8502(14) 0.4661(12) 0.030(9) Uiso 1 1 d .
C4 C 0.0576(17) 0.7809(15) 0.4633(12) 0.038(9) Uiso 1 1 d .
C3 C 0.0790(15) 0.7427(12) 0.5030(11) 0.019(7) Uiso 1 1 d .
H3 H 0.0956 0.7594 0.5346 0.022 Uiso 1 1 calc R
C62 C 0.261(2) 1.0391(17) 0.0513(15) 0.064(12) Uiso 1 1 d .
H62 H 0.2703 1.0583 0.0826 0.077 Uiso 1 1 calc R
C16 C 0.4356(17) 0.8899(15) 0.0328(13) 0.038(10) Uiso 1 1 d .
C23 C 0.4191(18) 0.8611(16) -0.0128(14) 0.051(11) Uiso 1 1 d .
H23 H 0.407 0.8824 -0.043 0.061 Uiso 1 1 calc R
C7 C 0.0899(18) 0.9417(16) 0.5116(13) 0.046(10) Uiso 1 1 d .
H7 H 0.1082 0.9607 0.5418 0.055 Uiso 1 1 calc R
C6 C 0.0910(18) 0.8795(15) 0.5099(13) 0.048(10) Uiso 1 1 d .
H6 H 0.1123 0.8569 0.5374 0.057 Uiso 1 1 calc R
C34 C 0.0908(15) 1.1851(13) 0.5052(11) 0.023(8) Uiso 1 1 d .
H34 H 0.1091 1.1654 0.5351 0.027 Uiso 1 1 calc R
C60 C 0.2322(17) 0.7081(15) 0.4579(13) 0.039(10) Uiso 1 1 d .
H60 H 0.2236 0.69 0.4262 0.046 Uiso 1 1 calc R
C56 C 0.2592(16) 0.6958(14) 0.5364(12) 0.033(9) Uiso 1 1 d .
H56 H 0.2693 0.6725 0.5658 0.04 Uiso 1 1 calc R
C32 C 0.0708(16) 0.4460(14) 0.4972(12) 0.037(9) Uiso 1 1 d .
H32 H 0.0786 0.4693 0.5266 0.044 Uiso 1 1 calc R
C31 C 0.0666(17) 0.3842(14) 0.5009(13) 0.042(10) Uiso 1 1 d .
H31 H 0.0667 0.3659 0.5319 0.05 Uiso 1 1 calc R
C28 C 0.0622(17) 0.3490(14) 0.4586(12) 0.034(9) Uiso 1 1 d .
C53 C 0.2491(15) 0.4000(13) 0.5416(11) 0.026(8) Uiso 1 1 d .
H53 H 0.254 0.3806 0.5728 0.031 Uiso 1 1 calc R
C12 C 0.0465(19) 0.6914(16) 0.4154(14) 0.054(11) Uiso 1 1 d .
H12 H 0.0364 0.6737 0.3836 0.065 Uiso 1 1 calc R
C2 C 0.0766(17) 0.6803(14) 0.4976(12) 0.037(9) Uiso 1 1 d .
H2 H 0.0854 0.6565 0.5267 0.045 Uiso 1 1 calc R
C26 C 0.0667(15) 0.4447(13) 0.4092(12) 0.032(9) Uiso 1 1 d .
H26 H 0.0716 0.4639 0.3796 0.038 Uiso 1 1 calc R
C27 C 0.0616(17) 0.3780(14) 0.4134(12) 0.038(9) Uiso 1 1 d .
H27 H 0.0579 0.3543 0.3844 0.046 Uiso 1 1 calc R
C29 C 0.0644(17) 0.2796(14) 0.4589(12) 0.032(9) Uiso 1 1 d .
C30 C 0.0429(15) 0.2463(13) 0.4214(11) 0.024(8) Uiso 1 1 d .
H30 H 0.0279 0.2644 0.3902 0.028 Uiso 1 1 calc R
C9 C 0.0296(19) 0.9489(16) 0.4302(14) 0.057(11) Uiso 1 1 d .
H9 H 0.007 0.9712 0.403 0.068 Uiso 1 1 calc R
C35 C 0.0911(16) 1.2480(14) 0.5038(12) 0.032(9) Uiso 1 1 d .
H35 H 0.109 1.27 0.5326 0.038 Uiso 1 1 calc R
C19 C 0.4492(17) 1.0551(14) 0.0835(13) 0.037(9) Uiso 1 1 d .
H19 H 0.4553 1.0755 0.1142 0.045 Uiso 1 1 calc R
C42 C 0.4461(16) 1.3602(14) 0.0829(12) 0.032(9) Uiso 1 1 d .
H42 H 0.4539 1.3819 0.1131 0.039 Uiso 1 1 calc R
C43 C 0.4332(16) 1.3912(13) 0.0392(11) 0.027(8) Uiso 1 1 d .
C11 C 0.0426(15) 0.7517(13) 0.4156(11) 0.026(8) Uiso 1 1 d .
H11 H 0.0307 0.7741 0.3859 0.031 Uiso 1 1 calc R
C15 C 0.438(2) 0.8584(19) 0.0775(16) 0.078(14) Uiso 1 1 d .
H15 H 0.4357 0.8773 0.1078 0.094 Uiso 1 1 calc R
C14 C 0.443(2) 0.7930(19) 0.0717(16) 0.071(13) Uiso 1 1 d .
H14 H 0.4542 0.7708 0.1015 0.085 Uiso 1 1 calc R
C24 C 0.4215(19) 0.8012(17) -0.0106(15) 0.059(12) Uiso 1 1 d .
H24 H 0.4127 0.7815 -0.0417 0.071 Uiso 1 1 calc R
C48 C 0.4239(17) 1.2914(15) -0.0015(13) 0.039(10) Uiso 1 1 d .
H48 H 0.42 1.2687 -0.0311 0.046 Uiso 1 1 calc R
C47 C 0.4242(15) 1.3537(13) -0.0038(11) 0.029(8) Uiso 1 1 d .
H47 H 0.4182 1.3723 -0.0353 0.034 Uiso 1 1 calc R
C45 C 0.4565(19) 1.4970(16) 0.0766(14) 0.053(11) Uiso 1 1 d .
H45 H 0.475 1.4799 0.1076 0.064 Uiso 1 1 calc R
C44 C 0.4327(13) 1.4575(11) 0.0365(9) 0.004(6) Uiso 1 1 d .
C46 C 0.4139(15) 1.4906(13) -0.0073(11) 0.023(8) Uiso 1 1 d .
H46 H 0.4037 1.4694 -0.0376 0.027 Uiso 1 1 calc R
C38 C 0.4539(19) 0.5603(17) 0.0727(15) 0.058(12) Uiso 1 1 d .
H38 H 0.4688 0.5849 0.1006 0.069 Uiso 1 1 calc R
C39 C 0.4096(17) 0.5520(15) -0.0083(13) 0.038(9) Uiso 1 1 d .
H39 H 0.3902 0.5704 -0.0386 0.045 Uiso 1 1 calc R
C50 C 0.2329(17) 0.4588(14) 0.4534(12) 0.035(9) Uiso 1 1 d .
H50 H 0.2242 0.4782 0.4222 0.042 Uiso 1 1 calc R
C36 C 0.0410(17) 1.1824(14) 0.4261(13) 0.039(10) Uiso 1 1 d .
H36 H 0.0204 1.1602 0.3982 0.047 Uiso 1 1 calc R
C10 C 0.0292(19) 0.8837(16) 0.4291(14) 0.056(11) Uiso 1 1 d .
H10 H 0.0062 0.8641 0.4006 0.068 Uiso 1 1 calc R
C68 C 0.233(2) 1.0420(17) -0.0371(15) 0.059(12) Uiso 1 1 d .
H68 H 0.2261 1.0652 -0.0665 0.071 Uiso 1 1 calc R
C41 C 0.448(2) 1.2924(18) 0.0839(16) 0.074(14) Uiso 1 1 d .
H41 H 0.4623 1.2712 0.1139 0.089 Uiso 1 1 calc R

loop_
_atom_site_aniso_label
_atom_site_aniso_U_11
_atom_site_aniso_U_22
_atom_site_aniso_U_33
_atom_site_aniso_U_23
_atom_site_aniso_U_13
_atom_site_aniso_U_12
W8 0.0533(13) 0.0279(9) 0.0179(8) -0.0010(6) 0.0011(8) 0.0035(8)
W17 0.0506(14) 0.0282(10) 0.0200(9) 0.0033(7) -0.0060(8) 0.0074(8)
Cu17 0.0506(14) 0.0282(10) 0.0200(9) 0.0033(7) -0.0060(8) 0.0074(8)
W13 0.0450(14) 0.0249(10) 0.0183(9) -0.0042(6) 0.0026(8) -0.0059(8)
Cu13 0.0450(14) 0.0249(10) 0.0183(9) -0.0042(6) 0.0026(8) -0.0059(8)
W6 0.0533(13) 0.0426(10) 0.0253(8) -0.0039(7) 0.0151(9) -0.0145(9)
W10 0.0435(15) 0.0383(12) 0.0219(10) -0.0048(7) 0.0060(9) 0.0103(9)
Cu10 0.0435(15) 0.0383(12) 0.0219(10) -0.0048(7) 0.0060(9) 0.0103(9)
W21 0.0602(14) 0.0312(9) 0.0284(9) -0.0035(7) 0.0199(9) -0.0097(8)
W24 0.0472(15) 0.0303(11) 0.0192(10) -0.0023(7) 0.0025(9) -0.0068(9)
Cu24 0.0472(15) 0.0303(11) 0.0192(10) -0.0023(7) 0.0025(9) -0.0068(9)
W20 0.0650(14) 0.0360(9) 0.0157(8) -0.0002(6) -0.0027(8) 0.0140(9)
W5 0.0532(13) 0.0384(10) 0.0181(8) 0.0014(7) -0.0010(8) -0.0070(9)
W9 0.0553(13) 0.0508(11) 0.0253(9) -0.0061(7) 0.0147(9) -0.0125(9)
W2 0.0678(15) 0.0310(9) 0.0358(9) -0.0054(7) 0.0143(10) 0.0035(9)
W18 0.0592(14) 0.0519(11) 0.0267(9) 0.0011(7) 0.0169(9) -0.0116(9)
W12 0.0544(13) 0.0242(8) 0.0221(8) -0.0036(6) 0.0026(8) -0.0063(8)
W14 0.0587(14) 0.0452(10) 0.0263(9) -0.0019(7) 0.0079(9) 0.0200(9)
W1 0.0552(15) 0.0338(11) 0.0250(10) -0.0050(7) 0.0066(9) -0.0190(9)
Cu1 0.0552(15) 0.0338(11) 0.0250(10) -0.0050(7) 0.0066(9) -0.0190(9)
W16 0.0367(13) 0.0696(12) 0.0505(11) -0.0148(9) 0.0056(10) -0.0044(10)
W7 0.0458(13) 0.0525(11) 0.0365(10) -0.0026(8) 0.0019(9) 0.0024(9)
W19 0.0307(12) 0.0897(14) 0.0433(11) -0.0088(10) 0.0009(9) 0.0031(10)
W22 0.0531(13) 0.0344(9) 0.0301(9) -0.0048(7) 0.0046(9) 0.0110(9)
W4 0.0306(14) 0.0597(14) 0.0344(11) -0.0039(9) -0.0007(9) -0.0048(10)
Cu4 0.0306(14) 0.0597(14) 0.0344(11) -0.0039(9) -0.0007(9) -0.0048(10)
W15 0.0633(19) 0.0234(12) 0.0151(11) -0.0042(8) 0.0067(10) 0.0017(10)
Cu15 0.0633(19) 0.0234(12) 0.0151(11) -0.0042(8) 0.0067(10) 0.0017(10)
W3 0.0577(18) 0.0254(12) 0.0220(11) -0.0033(8) 0.0052(10) -0.0071(10)
Cu3 0.0577(18) 0.0254(12) 0.0220(11) -0.0033(8) 0.0052(10) -0.0071(10)
W11 0.0543(18) 0.0283(12) 0.0192(11) -0.0023(8) 0.0024(10) -0.0024(10)
Cu11 0.0543(18) 0.0283(12) 0.0192(11) -0.0023(8) 0.0024(10) -0.0024(10)
W23 0.063(2) 0.0249(13) 0.0188(12) -0.0016(8) 0.0046(11) 0.0038(11)
Cu23 0.063(2) 0.0249(13) 0.0188(12) -0.0016(8) 0.0046(11) 0.0038(11)
Cu6I 0.078(5) 0.025(3) 0.089(4) -0.003(3) 0.019(3) -0.002(3)
Cu1I 0.070(4) 0.032(3) 0.062(3) -0.002(2) 0.020(3) 0.000(3)
Cu3I 0.075(5) 0.031(3) 0.068(3) -0.001(2) 0.014(3) -0.001(3)
Cu4I 0.065(4) 0.028(3) 0.079(4) 0.009(3) 0.027(3) 0.004(3)
Cu2I 0.068(4) 0.033(3) 0.087(4) 0.008(3) 0.028(3) 0.003(3)
Cu5I 0.068(5) 0.022(3) 0.128(5) -0.001(3) 0.031(4) 0.000(3)

loop_
_atom_type_symbol
_atom_type_description
_atom_type_scat_dispersion_real
_atom_type_scat_dispersion_imag
_atom_type_scat_source
C C 0.0033 0.0016 'International Tables Vol C Tables 4.2.6.8 and 6.1.1.4'
H H 0 0 'International Tables Vol C Tables 4.2.6.8 and 6.1.1.4'
N N 0.0061 0.0033 'International Tables Vol C Tables 4.2.6.8 and 6.1.1.4'
O O 0.0106 0.006 'International Tables Vol C Tables 4.2.6.8 and 6.1.1.4'
P P 0.1023 0.0942 'International Tables Vol C Tables 4.2.6.8 and 6.1.1.4'
Cu Cu 0.3201 1.2651 'International Tables Vol C Tables 4.2.6.8 and 6.1.1.4'
W W -0.849 6.8722 'International Tables Vol C Tables 4.2.6.8 and 6.1.1.4'
Na Na 0.0362 0.0249 'International Tables Vol C Tables 4.2.6.8 and 6.1.1.4'

loop_
_exptl_crystal_face_index_h
_exptl_crystal_face_index_k
_exptl_crystal_face_index_l
_exptl_crystal_face_perp_dist
-1 0 0 0.014
1 0 0 0.016
0 0 -1 0.090
0 0 1 0.054
1 -1 0 0.043
-1 -1 0 0.043
1 1 0 0.055
-1 1 0 0.055

loop_
_geom_angle_atom_site_label_1
_geom_angle_atom_site_label_2
_geom_angle_atom_site_label_3
_geom_angle
_geom_angle_site_symmetry_1
_geom_angle_site_symmetry_3
O8 W8 O37 102.6(11) . .
O8 W8 O32 101.2(9) . .
O37 W8 O32 88.4(9) . .
O8 W8 O44 101.0(10) . .
O37 W8 O44 89.6(10) . .
O32 W8 O44 157.6(9) . .
O8 W8 O38 99.0(10) . .
O37 W8 O38 158.4(10) . .
O32 W8 O38 88.1(9) . .
O44 W8 O38 85.6(10) . .
O8 W8 O52 168.9(9) . .
O37 W8 O52 73.5(9) . .
O32 W8 O52 89.2(7) . .
O44 W8 O52 68.9(8) . .
O38 W8 O52 85.1(8) . .
O17 W17 O69 102.1(10) . .
O17 W17 O63 102.7(10) . .
O69 W17 O63 91.6(10) . .
O17 W17 O57 101.0(9) . .
O69 W17 O57 156.5(9) . .
O63 W17 O57 87.2(9) . .
O17 W17 O62 102.1(10) . .
O69 W17 O62 86.8(9) . .
O63 W17 O62 154.8(8) . .
O57 W17 O62 84.5(8) . .
O17 W17 O77 169.4(9) . .
O69 W17 O77 86.3(8) . .
O63 W17 O77 83.2(7) . .
O57 W17 O77 70.2(7) . .
O62 W17 O77 71.7(8) . .
O13 W13 O53 101.4(10) . .
O13 W13 O55 100.1(10) . .
O53 W13 O55 87.3(9) . .
O13 W13 O57 101.2(10) . .
O53 W13 O57 89.3(9) . .
O55 W13 O57 158.7(9) . .
O13 W13 O56 102.6(10) . .
O53 W13 O56 156.0(9) . .
O55 W13 O56 89.9(9) . .
O57 W13 O56 84.7(9) . .
O13 W13 O77 171.9(10) . .
O53 W13 O77 84.1(8) . .
O55 W13 O77 86.0(8) . .
O57 W13 O77 72.7(7) . .
O56 W13 O77 71.9(8) . .
O6 W6 O42 101.4(10) . .
O6 W6 O35 101.5(11) . .
O42 W6 O35 88.1(9) . .
O6 W6 O36 102.3(12) . .
O42 W6 O36 91.0(9) . .
O35 W6 O36 155.8(10) . .
O6 W6 O30 100.1(10) . .
O42 W6 O30 158.3(9) . .
O35 W6 O30 85.2(9) . .
O36 W6 O30 86.9(10) . .
O6 W6 O51 169.8(10) . .
O42 W6 O51 72.4(7) . .
O35 W6 O51 70.6(7) . .
O36 W6 O51 86.1(9) . .
O30 W6 O51 85.9(7) . .
O10 W10 O46 101.8(10) . .
O10 W10 O45 102.4(10) . .
O46 W10 O45 155.7(9) . .
O10 W10 O40 105.3(12) . .
O46 W10 O40 86.7(10) . .
O45 W10 O40 85.5(10) . .
O10 W10 O48 102.0(11) . .
O46 W10 O48 89.9(9) . .
O45 W10 O48 86.6(9) . .
O40 W10 O48 152.7(10) . .
O10 W10 O50 170.4(10) . .
O46 W10 O50 86.6(8) . .
O45 W10 O50 69.2(7) . .
O40 W10 O50 70.3(9) . .
O48 W10 O50 82.5(8) . .
O21 W21 O73 102.1(10) . .
O21 W21 O61 102.4(10) . .
O73 W21 O61 155.5(9) . .
O21 W21 O66 100.7(11) . .
O73 W21 O66 87.3(9) . .
O61 W21 O66 87.1(10) . .
O21 W21 O67 101.0(11) . .
O73 W21 O67 85.4(8) . .
O61 W21 O67 91.1(9) . .
O66 W21 O67 158.1(9) . .
O21 W21 O79 171.3(10) . .
O73 W21 O79 83.7(7) . .
O61 W21 O79 71.8(8) . .
O66 W21 O79 72.9(8) . .
O67 W21 O79 85.8(8) . .
O24 W24 O76 102.1(11) . .
O24 W24 O75 101.2(10) . .
O76 W24 O75 90.0(9) . .
O24 W24 O72 105.3(10) . .
O76 W24 O72 86.9(9) . .
O75 W24 O72 153.4(9) . .
O24 W24 O71 101.9(11) . .
O76 W24 O71 155.7(9) . .
O75 W24 O71 89.1(9) . .
O72 W24 O71 83.1(8) . .
O24 W24 O80 168.2(10) . .
O76 W24 O80 71.3(8) . .
O75 W24 O80 69.6(8) . .
O72 W24 O80 84.4(8) . .
O71 W24 O80 85.7(8) . .
O20 W20 O60 98.5(9) . .
O20 W20 O72 104.4(9) . .
O60 W20 O72 157.2(9) . .
O20 W20 O65 105.5(10) . .
O60 W20 O65 87.1(9) . .
O72 W20 O65 86.3(9) . .
O20 W20 O66 100.4(9) . .
O60 W20 O66 88.7(9) . .
O72 W20 O66 87.7(9) . .
O65 W20 O66 154.2(10) . .
O20 W20 O79 169.6(8) . .
O60 W20 O79 74.7(8) . .
O72 W20 O79 82.8(7) . .
O65 W20 O79 82.3(8) . .
O66 W20 O79 72.0(8) . .
O5 W5 O29 98.1(10) . .
O5 W5 O34 104.7(10) . .
O29 W5 O34 83.5(9) . .
O5 W5 O41 103.5(9) . .
O29 W5 O41 158.2(9) . .
O34 W5 O41 88.8(9) . .
O5 W5 O35 99.3(9) . .
O29 W5 O35 90.2(9) . .
O34 W5 O35 155.8(9) . .
O41 W5 O35 88.6(8) . .
O5 W5 O51 168.7(8) . .
O29 W5 O51 88.0(8) . .
O34 W5 O51 85.3(8) . .
O41 W5 O51 71.0(7) . .
O35 W5 O51 71.1(7) . .
O9 W9 O33 103.8(9) . .
O9 W9 O39 102.3(11) . .
O33 W9 O39 88.7(9) . .
O9 W9 O38 101.5(10) . .
O33 W9 O38 88.1(9) . .
O39 W9 O38 156.1(10) . .
O9 W9 O45 101.3(9) . .
O33 W9 O45 154.9(8) . .
O39 W9 O45 86.6(9) . .
O38 W9 O45 86.2(9) . .
O9 W9 O50 169.0(10) . .
O33 W9 O50 85.0(7) . .
O39 W9 O50 71.0(9) . .
O38 W9 O50 85.1(8) . .
O45 W9 O50 70.2(7) . .
O2 W2 O30 101.9(10) . .
O2 W2 O26 101.2(10) . .
O30 W2 O26 156.9(9) . .
O2 W2 O25 97.2(11) . .
O30 W2 O25 91.2(9) . .
O26 W2 O25 87.2(10) . .
O2 W2 O31 106.5(11) . .
O30 W2 O31 84.5(9) . .
O26 W2 O31 87.7(9) . .
O25 W2 O31 156.2(9) . .
O2 W2 O49 166.9(10) . .
O30 W2 O49 85.6(7) . .
O26 W2 O49 72.0(8) . .
O25 W2 O49 71.7(8) . .
O31 W2 O49 84.7(8) . .
O18 W18 O70 103.2(10) . .
O18 W18 O58 99.4(9) . .
O70 W18 O58 157.3(8) . .
O18 W18 O64 104.6(11) . .
O70 W18 O64 86.9(10) . .
O58 W18 O64 89.3(9) . .
O18 W18 O63 100.8(10) . .
O70 W18 O63 91.5(9) . .
O58 W18 O63 82.3(9) . .
O64 W18 O63 154.2(9) . .
O18 W18 O78 168.1(9) . .
O70 W18 O78 87.6(8) . .
O58 W18 O78 70.1(7) . .
O64 W18 O78 70.6(9) . .
O63 W18 O78 83.6(8) . .
O12 W12 O47 104.3(9) . .
O12 W12 O48 105.3(9) . .
O47 W12 O48 89.2(9) . .
O12 W12 O43 99.9(10) . .
O47 W12 O43 90.4(9) . .
O48 W12 O43 154.1(9) . .
O12 W12 O44 101.1(10) . .
O47 W12 O44 154.4(10) . .
O48 W12 O44 80.8(10) . .
O43 W12 O44 88.5(10) . .
O12 W12 O52 166.6(9) . .
O47 W12 O52 87.2(8) . .
O48 W12 O52 81.4(8) . .
O43 W12 O52 72.7(9) . .
O44 W12 O52 68.1(8) . .
O14 W14 O54 100.9(10) . .
O14 W14 O53 102.5(11) . .
O54 W14 O53 86.7(9) . .
O14 W14 O58 102.5(9) . .
O54 W14 O58 156.5(8) . .
O53 W14 O58 86.8(8) . .
O14 W14 O59 101.8(11) . .
O54 W14 O59 89.7(9) . .
O53 W14 O59 155.6(9) . .
O58 W14 O59 86.9(8) . .
O14 W14 O78 168.7(10) . .
O54 W14 O78 86.9(8) . .
O53 W14 O78 85.9(8) . .
O58 W14 O78 70.1(7) . .
O59 W14 O78 69.9(8) . .
O14 W14 Na2 49.6(8) . 4_585
O54 W14 Na2 53.2(7) . 4_585
O53 W14 Na2 108.8(6) . 4_585
O58 W14 Na2 149.7(6) . 4_585
O59 W14 Na2 88.0(6) . 4_585
O78 W14 Na2 135.0(5) . 4_585
O1 W1 O27 98.2(10) . .
O1 W1 O25 96.9(11) . .
O27 W1 O25 90.1(9) . .
O1 W1 O28 105.4(12) . .
O27 W1 O28 90.0(9) . .
O25 W1 O28 157.4(10) . .
O1 W1 O29 105.0(10) . .
O27 W1 O29 156.6(9) . .
O25 W1 O29 90.3(9) . .
O28 W1 O29 80.9(9) . .
O1 W1 O49 165.6(10) . .
O27 W1 O49 72.9(8) . .
O25 W1 O49 72.3(8) . .
O28 W1 O49 86.2(9) . .
O29 W1 O49 85.0(8) . .
O16 W16 O67 96.4(12) . .
O16 W16 O68 103.5(12) . .
O67 W16 O68 86.4(9) . .
O16 W16 O62 103.8(12) . .
O67 W16 O62 159.9(10) . .
O68 W16 O62 89.4(9) . .
O16 W16 O56 98.0(12) . .
O67 W16 O56 89.6(9) . .
O68 W16 O56 158.5(10) . .
O62 W16 O56 87.1(8) . .
O16 W16 O77 170.0(11) . .
O67 W16 O77 85.1(8) . .
O68 W16 O77 86.5(8) . .
O62 W16 O77 75.0(8) . .
O56 W16 O77 72.1(8) . .
O7 W7 O31 101.9(10) . .
O7 W7 O36 103.6(10) . .
O31 W7 O36 87.6(10) . .
O7 W7 O43 101.5(9) . .
O31 W7 O43 156.5(11) . .
O36 W7 O43 84.5(10) . .
O7 W7 O37 101.8(10) . .
O31 W7 O37 89.8(9) . .
O36 W7 O37 154.5(12) . .
O43 W7 O37 87.8(9) . .
O7 W7 O52 169.1(8) . .
O31 W7 O52 86.1(9) . .
O36 W7 O52 84.0(10) . .
O43 W7 O52 71.0(9) . .
O37 W7 O52 70.5(9) . .
O19 W19 O71 102.3(11) . .
O19 W19 O65 104.2(11) . .
O71 W19 O65 88.4(9) . .
O19 W19 O59 97.6(10) . .
O71 W19 O59 160.0(10) . .
O65 W19 O59 87.5(9) . .
O19 W19 O64 100.1(11) . .
O71 W19 O64 90.4(10) . .
O65 W19 O64 155.3(11) . .
O59 W19 O64 85.3(9) . .
O19 W19 O78 166.7(9) . .
O71 W19 O78 88.7(9) . .
O65 W19 O78 83.2(9) . .
O59 W19 O78 71.4(9) . .
O64 W19 O78 72.1(9) . .
O22 W22 O74 100.0(9) . .
O22 W22 O76 104.1(10) . .
O74 W22 O76 91.2(9) . .
O22 W22 O73 102.9(9) . .
O74 W22 O73 156.8(8) . .
O76 W22 O73 86.5(8) . .
O22 W22 O68 99.6(11) . .
O74 W22 O68 88.6(9) . .
O76 W22 O68 156.0(9) . .
O73 W22 O68 84.3(8) . .
O22 W22 O80 171.0(9) . .
O74 W22 O80 72.4(8) . .
O76 W22 O80 71.8(8) . .
O73 W22 O80 85.0(7) . .
O68 W22 O80 85.3(8) . .
O22 W22 Na1 52.0(7) . .
O74 W22 Na1 48.4(7) . .
O76 W22 Na1 106.5(6) . .
O73 W22 Na1 153.5(6) . .
O68 W22 Na1 91.2(7) . .
O80 W22 Na1 120.8(5) . .
O4 W4 O28 98.3(12) . .
O4 W4 O34 103.6(10) . .
O28 W4 O34 83.3(9) . .
O4 W4 O40 104.2(12) . .
O28 W4 O40 157.5(12) . .
O34 W4 O40 92.6(10) . .
O4 W4 O39 99.7(11) . .
O28 W4 O39 87.5(10) . .
O34 W4 O39 156.0(11) . .
O40 W4 O39 87.5(10) . .
O4 W4 O50 167.8(9) . .
O28 W4 O50 86.0(9) . .
O34 W4 O50 88.2(8) . .
O40 W4 O50 71.8(10) . .
O39 W4 O50 69.0(9) . .
O15 W15 O54 102.1(11) . .
O15 W15 O61 99.8(11) . .
O54 W15 O61 158.0(9) . .
O15 W15 O55 102.8(11) . .
O54 W15 O55 87.4(9) . .
O61 W15 O55 89.7(9) . .
O15 W15 O60 97.3(11) . .
O54 W15 O60 90.2(9) . .
O61 W15 O60 85.2(9) . .
O55 W15 O60 159.8(8) . .
O15 W15 O79 166.3(10) . .
O54 W15 O79 87.5(7) . .
O61 W15 O79 70.6(8) . .
O55 W15 O79 87.3(8) . .
O60 W15 O79 72.6(7) . .
O3 W3 O26 103.6(10) . .
O3 W3 O33 100.3(9) . .
O26 W3 O33 156.0(8) . .
O3 W3 O32 99.9(9) . .
O26 W3 O32 91.3(9) . .
O33 W3 O32 85.7(8) . .
O3 W3 O27 101.9(10) . .
O26 W3 O27 89.0(9) . .
O33 W3 O27 85.0(8) . .
O32 W3 O27 157.6(8) . .
O3 W3 O49 169.7(9) . .
O26 W3 O49 71.4(8) . .
O33 W3 O49 84.8(7) . .
O32 W3 O49 89.4(7) . .
O27 W3 O49 69.5(7) . .
O3 W3 Na1 60.3(8) . .
O26 W3 Na1 113.6(7) . .
O33 W3 Na1 77.7(6) . .
O32 W3 Na1 150.5(6) . .
O27 W3 Na1 44.9(6) . .
O49 W3 Na1 112.8(5) . .
O11 W11 O41 99.3(9) . .
O11 W11 O46 102.4(9) . .
O41 W11 O46 90.3(9) . .
O11 W11 O47 102.8(9) . .
O41 W11 O47 157.9(8) . .
O46 W11 O47 85.5(9) . .
O11 W11 O42 98.9(9) . .
O41 W11 O42 87.0(8) . .
O46 W11 O42 158.6(8) . .
O47 W11 O42 89.1(9) . .
O11 W11 O51 166.7(8) . .
O41 W11 O51 70.6(7) . .
O46 W11 O51 86.5(7) . .
O47 W11 O51 87.4(7) . .
O42 W11 O51 72.6(7) . .
O11 W11 Na2 56.8(8) . 4_575
O41 W11 Na2 142.6(6) . 4_575
O46 W11 Na2 120.7(7) . 4_575
O47 W11 Na2 54.5(6) . 4_575
O42 W11 Na2 71.1(6) . 4_575
O51 W11 Na2 126.6(5) . 4_575
O23 W23 O75 104.9(9) . .
O23 W23 O74 102.0(9) . .
O75 W23 O74 87.6(9) . .
O23 W23 O70 99.1(10) . .
O75 W23 O70 86.5(9) . .
O74 W23 O70 158.9(9) . .
O23 W23 O69 98.9(10) . .
O75 W23 O69 156.1(9) . .
O74 W23 O69 86.5(9) . .
O70 W23 O69 90.8(9) . .
O23 W23 O80 172.7(9) . .
O75 W23 O80 71.2(8) . .
O74 W23 O80 72.0(8) . .
O70 W23 O80 86.9(8) . .
O69 W23 O80 85.0(8) . .
O23 W23 Na3 71.1(8) . .
O75 W23 Na3 46.9(6) . .
O74 W23 Na3 125.5(7) . .
O70 W23 Na3 61.7(7) . .
O69 W23 Na3 147.4(7) . .
O80 W23 Na3 108.7(6) . .
N69 Cu6I N61 174.0(12) . .
N1 Cu1I N25 171.1(13) . .
N1 Cu1I O6 90.2(10) . .
N25 Cu1I O6 96.8(11) . .
N55 Cu3I N49 177.6(12) . .
N20 Cu4I N40 170.4(11) . .
N20 Cu4I O21 97.8(9) . .
N40 Cu4I O21 91.8(10) . .
N8 Cu2I N33 171.1(13) . .
N13 Cu5I N37 175.2(13) . .
O50 P1 O52 107.9(12) . .
O50 P1 O49 110.1(12) . .
O52 P1 O49 110.9(11) . .
O50 P1 O51 109.4(11) . .
O52 P1 O51 110.2(11) . .
O49 P1 O51 108.2(10) . .
O79 P2 O77 105.9(11) . .
O79 P2 O80 109.9(11) . .
O77 P2 O80 111.5(12) . .
O79 P2 O78 109.3(12) . .
O77 P2 O78 109.3(12) . .
O80 P2 O78 110.8(12) . .
O4W Na1 O3W 104.0(17) . .
O4W Na1 O7 93.1(15) . 4_675
O3W Na1 O7 69.6(9) . 4_675
O4W Na1 O27 127.1(15) . .
O3W Na1 O27 79.8(10) . .
O7 Na1 O27 134.7(8) 4_675 .
O4W Na1 O74 73.8(15) . .
O3W Na1 O74 164.4(9) . .
O7 Na1 O74 125.6(7) 4_675 .
O27 Na1 O74 89.2(8) . .
O4W Na1 O22 81.8(14) . .
O3W Na1 O22 136.7(10) . .
O7 Na1 O22 67.3(7) 4_675 .
O27 Na1 O22 130.8(9) . .
O74 Na1 O22 58.7(7) . .
O4W Na1 W22 73.9(14) . .
O3W Na1 W22 164.5(9) . .
O7 Na1 W22 95.1(5) 4_675 .
O27 Na1 W22 114.0(6) . .
O74 Na1 W22 30.6(4) . .
O22 Na1 W22 28.3(5) . .
O4W Na1 W3 148.0(15) . .
O3W Na1 W3 94.8(9) . .
O7 Na1 W3 117.9(6) 4_675 .
O27 Na1 W3 31.7(5) . .
O74 Na1 W3 81.1(6) . .
O22 Na1 W3 101.9(6) . .
W22 Na1 W3 94.2(3) . .
O1W Na2 O16 70.2(11) 4_675 .
O1W Na2 O14 138.8(10) 4_675 4_685
O16 Na2 O14 69.4(9) . 4_685
O1W Na2 O47 77.3(10) 4_675 4_675
O16 Na2 O47 135.9(9) . 4_675
O14 Na2 O47 130.2(8) 4_685 4_675
O1W Na2 O54 158.0(10) 4_675 4_685
O16 Na2 O54 118.1(9) . 4_685
O14 Na2 O54 56.8(6) 4_685 4_685
O47 Na2 O54 103.1(7) 4_675 4_685
O1W Na2 O11 129.2(10) 4_675 4_675
O16 Na2 O11 125.0(9) . 4_675
O14 Na2 O11 71.6(7) 4_685 4_675
O47 Na2 O11 59.0(6) 4_675 4_675
O54 Na2 O11 64.8(6) 4_685 4_675
O1W Na2 W11 99.9(9) 4_675 4_675
O16 Na2 W11 126.8(8) . 4_675
O14 Na2 W11 98.0(6) 4_685 4_675
O47 Na2 W11 32.8(4) 4_675 4_675
O54 Na2 W11 90.7(6) 4_685 4_675
O11 Na2 W11 29.9(4) 4_675 4_675
O1W Na2 Cu11 99.9(9) 4_675 4_675
O16 Na2 Cu11 126.8(8) . 4_675
O14 Na2 Cu11 98.0(6) 4_685 4_675
O47 Na2 Cu11 32.8(4) 4_675 4_675
O54 Na2 Cu11 90.7(6) 4_685 4_675
O11 Na2 Cu11 29.9(4) 4_675 4_675
W11 Na2 Cu11 0.00(7) 4_675 4_675
O1W Na2 W14 157.2(10) 4_675 4_685
O16 Na2 W14 89.1(7) . 4_685
O14 Na2 W14 26.2(5) 4_685 4_685
O47 Na2 W14 125.4(6) 4_675 4_685
O54 Na2 W14 31.4(4) 4_685 4_685
O11 Na2 W14 70.4(5) 4_675 4_685
W11 Na2 W14 100.3(3) 4_675 4_685
Cu11 Na2 W14 100.3(3) 4_675 4_685
O75 Na3 O8W 89.0(14) . .
O75 Na3 O4 154.7(10) . 4_575
O8W Na3 O4 79.5(14) . 4_575
O75 Na3 O2 121.2(10) . .
O8W Na3 O2 142.1(15) . .
O4 Na3 O2 79.5(8) 4_575 .
O75 Na3 W23 32.3(5) . .
O8W Na3 W23 115.0(14) . .
O4 Na3 W23 137.2(8) 4_575 .
O2 Na3 W23 101.8(7) . .
O6W Na4 O19 79.3(13) . 4_685
O6W Na4 O55 86.9(13) . .
O19 Na4 O55 154.6(9) 4_685 .
O6W Na4 O7W 137.4(17) . 4_685
O19 Na4 O7W 75.4(10) 4_685 4_685
O55 Na4 O7W 127.4(10) . 4_685
O6W Na4 O61 132.5(15) . .
O19 Na4 O61 120.3(8) 4_685 .
O55 Na4 O61 56.5(7) . .
O7W Na4 O61 90.1(10) 4_685 .
W5 O41 W11 126.8(11) . .
W12 O47 W11 148.9(12) . .
W12 O47 Na2 118.0(10) . 4_575
W11 O47 Na2 92.7(7) . 4_575
W12 O48 W10 147.3(12) . .
W11 O11 Na2 93.3(9) . 4_575
W10 O45 W9 129.7(10) . .
W8 O38 W9 146.7(12) . .
W12 O43 W7 126.3(13) . .
W6 O35 W5 126.8(10) . .
W9 O33 W3 150.3(11) . .
W8 O32 W3 145.8(11) . .
W3 O26 W2 126.7(12) . .
W1 O25 W2 125.0(11) . .
W2 O2 Na3 113.2(11) . .
W18 O70 W23 144.0(13) . .
W17 O69 W23 145.6(13) . .
W17 O63 W18 147.7(11) . .
W18 O58 W14 128.1(10) . .
W13 O57 W17 127.6(11) . .
W13 O53 W14 150.9(12) . .
W16 O56 W13 126.1(12) . .
W24 O76 W22 127.3(11) . .
W21 O73 W22 151.5(10) . .
W22 O22 Na1 99.7(9) . .
W21 O66 W20 124.7(11) . .
W21 O21 Cu4I 158.3(14) . .
W6 O42 W11 125.4(10) . .
W10 O46 W11 148.3(13) . .
W9 O39 W4 128.9(14) . .
W6 O6 Cu1I 151.0(15) . .
W5 O29 W1 151.1(12) . .
W22 O74 W23 125.3(11) . .
W22 O74 Na1 101.0(9) . .
W23 O74 Na1 133.7(9) . .
W19 O64 W18 126.9(13) . .
W13 O55 W15 145.8(12) . .
W13 O55 Na4 108.8(10) . .
W15 O55 Na4 101.6(8) . .
W15 O54 W14 146.6(13) . .
W15 O54 Na2 113.9(9) . 4_585
W14 O54 Na2 95.3(8) . 4_585
W16 O67 W21 148.9(12) . .
W20 O72 W24 153.7(11) . .
P2 O79 W21 127.1(11) . .
P2 O79 W20 125.3(11) . .
W21 O79 W20 90.0(6) . .
P2 O79 W15 125.1(10) . .
W21 O79 W15 89.3(6) . .
W20 O79 W15 88.1(6) . .
P2 O80 W23 126.1(11) . .
P2 O80 W22 125.4(12) . .
W23 O80 W22 90.2(7) . .
P2 O80 W24 124.5(13) . .
W23 O80 W24 90.3(7) . .
W22 O80 W24 89.1(7) . .
P1 O49 W2 126.6(11) . .
P1 O49 W1 125.9(11) . .
W2 O49 W1 91.0(6) . .
P1 O49 W3 122.6(10) . .
W2 O49 W3 89.9(6) . .
W1 O49 W3 89.9(6) . .
P1 O51 W5 125.9(11) . .
P1 O51 W11 125.6(10) . .
W5 O51 W11 91.5(6) . .
P1 O51 W6 122.6(11) . .
W5 O51 W6 91.2(6) . .
W11 O51 W6 89.6(6) . .
W8 O44 W12 131.0(13) . .
W4 O4 Na3 131.7(12) . 4_675
W7 O31 W2 151.3(13) . .
W4 O28 W1 151.2(14) . .
P1 O50 W9 127.0(12) . .
P1 O50 W4 124.5(11) . .
W9 O50 W4 90.8(8) . .
P1 O50 W10 123.7(12) . .
W9 O50 W10 90.8(7) . .
W4 O50 W10 89.0(7) . .
W23 O75 W24 128.7(11) . .
W23 O75 Na3 100.8(8) . .
W24 O75 Na3 120.9(11) . .
W19 O59 W14 126.4(12) . .
W20 O60 W15 124.6(12) . .
P2 O77 W13 129.4(11) . .
P2 O77 W16 126.4(10) . .
W13 O77 W16 89.8(7) . .
P2 O77 W17 122.0(10) . .
W13 O77 W17 89.5(6) . .
W16 O77 W17 87.3(7) . .
P2 O78 W19 124.2(12) . .
P2 O78 W14 125.8(12) . .
W19 O78 W14 92.3(8) . .
P2 O78 W18 122.9(12) . .
W19 O78 W18 90.4(8) . .
W14 O78 W18 91.3(7) . .
W7 O7 Na1 136.4(10) . 4_575
W8 O37 W7 127.1(14) . .
W16 O62 W17 125.9(11) . .
W14 O14 Na2 104.2(10) . 4_585
W6 O30 W2 149.3(11) . .
W1 O27 W3 127.4(11) . .
W1 O27 Na1 128.4(11) . .
W3 O27 Na1 103.3(8) . .
W7 O36 W6 149.3(15) . .
P1 O52 W8 125.6(11) . .
P1 O52 W12 126.0(11) . .
W8 O52 W12 91.4(7) . .
P1 O52 W7 123.9(11) . .
W8 O52 W7 88.9(7) . .
W12 O52 W7 89.9(7) . .
W5 O34 W4 151.1(13) . .
W19 O71 W24 149.2(13) . .
W16 O68 W22 149.4(13) . .
W16 O16 Na2 152.0(16) . .
W19 O19 Na4 117.6(12) . 4_585
W21 O61 W15 128.2(11) . .
W21 O61 Na4 107.3(10) . .
W15 O61 Na4 97.7(8) . .
W10 O40 W4 129.0(15) . .
W19 O65 W20 149.0(13) . .
C68 N61 C62 123(3) . .
C68 N61 Cu6I 119(2) . .
C62 N61 Cu6I 118(2) . .
C21 N20 C19 116(3) . .
C21 N20 Cu4I 125(2) . .
C19 N20 Cu4I 118(2) . .
C7 N8 C9 116(3) . .
C7 N8 Cu2I 125(2) . .
C9 N8 Cu2I 119(2) . .
C2 N1 C12 111(3) . .
C2 N1 Cu1I 120(2) . .
C12 N1 Cu1I 128(2) . .
C60 N55 C56 105(3) . .
C60 N55 Cu3I 135(2) . .
C56 N55 Cu3I 120(2) . .
C26 N25 C32 121(3) . .
C26 N25 Cu1I 119(2) . .
C32 N25 Cu1I 119(2) . .
C36 N33 C34 115(3) . .
C36 N33 Cu2I 125(2) . .
C34 N33 Cu2I 119(2) . .
C50 N49 C54 117(3) . .
C50 N49 Cu3I 126(2) . .
C54 N49 Cu3I 117(2) . .
C48 N40 C41 121(3) . .
C48 N40 Cu4I 122(2) . .
C41 N40 Cu4I 116(3) . .
C72 N69 C70 111(3) . .
C72 N69 Cu6I 125(2) . .
C70 N69 Cu6I 124(2) . .
C14 N13 C24 110(3) . .
C14 N13 Cu5I 124(3) . .
C24 N13 Cu5I 126(3) . .
C39 N37 C38 120(3) . .
C39 N37 Cu5I 128(2) . .
C38 N37 Cu5I 113(2) . .
C53 C54 N49 118(4) . .
C70 C71 C65 122(4) . 2
C71 C70 N69 129(4) . .
N69 C72 C66 123(3) . 2
C62 C63 C64 133(3) . .
C67 C64 C63 111(2) . .
C67 C64 C65 119(3) . .
C63 C64 C65 130(3) . .
C64 C67 C68 120(3) . .
C71 C65 C64 128(3) 2_545 .
C71 C65 C66 111(3) 2_545 .
C64 C65 C66 121(3) . .
C72 C66 C65 122(3) 2_545 .
N20 C21 C22 126(3) . .
C21 C22 C17 121(3) . .
C22 C17 C18 116(3) . .
C22 C17 C16 121(3) . .
C18 C17 C16 122(3) . .
C17 C18 C19 117(4) . .
C50 C51 C52 119(3) . .
C53 C52 C51 115(3) . .
C53 C52 C58 123(3) . 2_546
C51 C52 C58 122(3) . 2_546
C60 C59 C58 109(3) . .
C57 C58 C59 119(3) . .
C57 C58 C52 124(3) . 2_556
C59 C58 C52 116(3) . 2_556
C58 C57 C56 120(3) . .
C10 C5 C6 118(3) . .
C10 C5 C4 121(3) . .
C6 C5 C4 120(3) . .
C3 C4 C11 115(3) . .
C3 C4 C5 125(3) . .
C11 C4 C5 120(3) . .
C4 C3 C2 122(3) . .
C63 C62 N61 112(4) . .
C23 C16 C15 121(4) . .
C23 C16 C17 122(3) . .
C15 C16 C17 115(3) . .
C24 C23 C16 115(4) . .
C6 C7 N8 124(3) . .
C7 C6 C5 119(3) . .
N33 C34 C35 122(3) . .
C59 C60 N55 142(3) . .
N55 C56 C57 124(3) . .
C31 C32 N25 122(3) . .
C32 C31 C28 119(3) . .
C31 C28 C27 118(3) . .
C31 C28 C29 124(3) . .
C27 C28 C29 117(3) . .
C52 C53 C54 123(3) . .
C11 C12 N1 131(4) . .
N1 C2 C3 124(3) . .
N25 C26 C27 115(3) . .
C28 C27 C26 123(3) . .
C30 C29 C35 116(3) . 1_545
C30 C29 C28 124(3) . .
C35 C29 C28 120(3) 1_545 .
C29 C30 C36 121(3) . 1_545
N8 C9 C10 119(4) . .
C34 C35 C29 121(3) . 1_565
N20 C19 C18 122(3) . .
C43 C42 C41 121(3) . .
C42 C43 C47 114(3) . .
C42 C43 C44 123(3) . .
C47 C43 C44 123(3) . .
C12 C11 C4 117(3) . .
C16 C15 C14 113(4) . .
N13 C14 C15 129(4) . .
C23 C24 N13 130(4) . .
N40 C48 C47 121(3) . .
C48 C47 C43 123(3) . .
C38 C45 C44 124(4) 1_565 .
C46 C44 C45 110(3) . .
C46 C44 C43 124(2) . .
C45 C44 C43 125(3) . .
C39 C46 C44 123(3) 1_565 .
N37 C38 C45 119(4) . 1_545
N37 C39 C46 124(3) . 1_545
N49 C50 C51 128(3) . .
N33 C36 C30 125(3) . 1_565
C5 C10 C9 123(4) . .
N61 C68 C67 121(4) . .
N40 C41 C42 118(4) . .

loop_
_geom_bond_atom_site_label_1
_geom_bond_atom_site_label_2
_geom_bond_distance
_geom_bond_site_symmetry_2
W8 O8 1.72(2) .
W8 O37 1.83(2) .
W8 O32 1.848(19) .
W8 O44 1.89(2) .
W8 O38 1.89(2) .
W8 O52 2.42(2) .
W17 O17 1.71(2) .
W17 O69 1.81(2) .
W17 O63 1.91(2) .
W17 O57 1.960(19) .
W17 O62 1.97(2) .
W17 O77 2.503(19) .
W13 O13 1.72(2) .
W13 O53 1.85(2) .
W13 O55 1.87(2) .
W13 O57 1.910(19) .
W13 O56 1.94(2) .
W13 O77 2.427(19) .
W6 O6 1.71(2) .
W6 O42 1.878(19) .
W6 O35 1.90(2) .
W6 O36 1.90(3) .
W6 O30 1.913(19) .
W6 O51 2.439(19) .
W10 O10 1.71(2) .
W10 O46 1.87(2) .
W10 O45 1.890(19) .
W10 O40 1.90(3) .
W10 O48 1.92(2) .
W10 O50 2.49(2) .
W21 O21 1.70(2) .
W21 O73 1.848(17) .
W21 O61 1.90(2) .
W21 O66 1.95(3) .
W21 O67 1.96(2) .
W21 O79 2.423(19) .
W24 O24 1.69(3) .
W24 O76 1.89(2) .
W24 O75 1.903(19) .
W24 O72 1.907(18) .
W24 O71 1.96(2) .
W24 O80 2.44(2) .
W20 O20 1.69(2) .
W20 O60 1.87(2) .
W20 O72 1.892(19) .
W20 O65 1.90(2) .
W20 O66 1.95(2) .
W20 O79 2.46(2) .
W5 O5 1.71(2) .
W5 O29 1.80(2) .
W5 O34 1.87(2) .
W5 O41 1.900(19) .
W5 O35 1.95(2) .
W5 O51 2.385(19) .
W9 O9 1.66(2) .
W9 O33 1.826(17) .
W9 O39 1.85(3) .
W9 O38 1.94(2) .
W9 O45 1.96(2) .
W9 O50 2.40(2) .
W2 O2 1.68(2) .
W2 O30 1.914(19) .
W2 O26 1.94(2) .
W2 O25 1.95(2) .
W2 O31 1.98(2) .
W2 O49 2.396(19) .
W18 O18 1.66(2) .
W18 O70 1.87(2) .
W18 O58 1.891(18) .
W18 O64 1.91(3) .
W18 O63 1.92(2) .
W18 O78 2.45(2) .
W12 O12 1.68(2) .
W12 O47 1.87(2) .
W12 O48 1.88(2) .
W12 O43 1.89(2) .
W12 O44 1.93(2) .
W12 O52 2.43(2) .
W14 O14 1.66(2) .
W14 O54 1.91(2) .
W14 O53 1.93(2) .
W14 O58 1.962(18) .
W14 O59 1.97(2) .
W14 O78 2.40(2) .
W14 Na2 3.642(12) 4_585
W1 O1 1.76(3) .
W1 O27 1.83(2) .
W1 O25 1.90(2) .
W1 O28 1.97(2) .
W1 O29 2.01(2) .
W1 O49 2.40(2) .
W16 O16 1.68(3) .
W16 O67 1.85(2) .
W16 O68 1.86(2) .
W16 O62 1.859(19) .
W16 O56 1.91(2) .
W16 O77 2.44(2) .
W7 O7 1.77(2) .
W7 O31 1.81(2) .
W7 O36 1.89(2) .
W7 O43 1.98(2) .
W7 O37 1.98(2) .
W7 O52 2.45(2) .
W19 O19 1.70(3) .
W19 O71 1.85(2) .
W19 O65 1.89(2) .
W19 O59 1.90(2) .
W19 O64 1.91(2) .
W19 O78 2.38(2) .
W22 O22 1.74(2) .
W22 O74 1.877(19) .
W22 O76 1.90(2) .
W22 O73 1.958(17) .
W22 O68 1.97(2) .
W22 O80 2.41(2) .
W22 Na1 3.619(13) .
W4 O4 1.62(3) .
W4 O28 1.83(2) .
W4 O34 1.90(2) .
W4 O40 1.91(2) .
W4 O39 1.96(2) .
W4 O50 2.42(2) .
W15 O15 1.79(3) .
W15 O54 1.91(2) .
W15 O61 1.92(2) .
W15 O55 1.97(2) .
W15 O60 1.99(2) .
W15 O79 2.462(18) .
W3 O3 1.82(2) .
W3 O26 1.89(2) .
W3 O33 1.953(18) .
W3 O32 1.99(2) .
W3 O27 1.99(2) .
W3 O49 2.449(18) .
W3 Na1 3.683(14) .
W11 O11 1.78(2) .
W11 O41 1.92(2) .
W11 O46 1.93(2) .
W11 O47 1.93(2) .
W11 O42 1.95(2) .
W11 O51 2.387(18) .
W11 Na2 3.564(13) 4_575
W23 O23 1.82(2) .
W23 O75 1.89(2) .
W23 O74 1.95(2) .
W23 O70 1.96(2) .
W23 O69 2.02(2) .
W23 O80 2.38(2) .
W23 Na3 3.480(18) .
Cu6I N69 1.88(2) .
Cu6I N61 1.97(2) .
Cu1I N1 1.90(2) .
Cu1I N25 1.94(3) .
Cu1I O6 2.36(2) .
Cu3I N55 1.84(2) .
Cu3I N49 1.89(3) .
Cu4I N20 1.92(2) .
Cu4I N40 1.92(3) .
Cu4I O21 2.41(2) .
Cu2I N8 1.89(3) .
Cu2I N33 1.91(2) .
Cu5I N13 1.89(3) .
Cu5I N37 1.96(2) .
P1 O50 1.52(2) .
P1 O52 1.56(2) .
P1 O49 1.559(19) .
P1 O51 1.593(19) .
P2 O79 1.524(19) .
P2 O77 1.53(2) .
P2 O80 1.54(2) .
P2 O78 1.57(2) .
Na1 O4W 2.26(5) .
Na1 O3W 2.51(4) .
Na1 O7 2.67(2) 4_675
Na1 O27 2.67(2) .
Na1 O74 2.76(2) .
Na1 O22 2.89(2) .
Na2 O1W 2.65(4) 4_675
Na2 O16 2.66(3) .
Na2 O14 2.86(2) 4_685
Na2 O47 2.90(2) 4_675
Na2 O54 2.93(2) 4_685
Na2 O11 2.99(3) 4_675
Na2 W11 3.564(13) 4_675
Na2 Cu11 3.564(13) 4_675
Na2 W14 3.642(12) 4_685
Na3 O75 2.59(3) .
Na3 O8W 2.60(6) .
Na3 O4 2.70(3) 4_575
Na3 O2 2.74(3) .
Na4 O6W 2.47(5) .
Na4 O19 2.80(3) 4_685
Na4 O55 2.81(3) .
Na4 O7W 2.83(4) 4_685
Na4 O61 2.97(3) .
O47 Na2 2.90(2) 4_575
O11 Na2 2.99(3) 4_575
O54 Na2 2.93(2) 4_585
O4 Na3 2.70(3) 4_675
O7 Na1 2.67(2) 4_575
O14 Na2 2.86(2) 4_585
O19 Na4 2.80(3) 4_585
O1W Na2 2.65(4) 4_575
O7W Na4 2.83(4) 4_585
N61 C68 1.31(4) .
N61 C62 1.36(4) .
N20 C21 1.30(4) .
N20 C19 1.34(4) .
N8 C7 1.37(4) .
N8 C9 1.37(4) .
N1 C2 1.33(4) .
N1 C12 1.34(4) .
N55 C60 1.30(3) .
N55 C56 1.36(3) .
N25 C26 1.34(4) .
N25 C32 1.39(4) .
N33 C36 1.29(4) .
N33 C34 1.30(3) .
N49 C50 1.28(3) .
N49 C54 1.43(4) .
N40 C48 1.29(4) .
N40 C41 1.32(4) .
N69 C72 1.27(3) .
N69 C70 1.41(4) .
N13 C14 1.26(4) .
N13 C24 1.42(4) .
N37 C39 1.22(4) .
N37 C38 1.34(4) .
C54 C53 1.42(4) .
C71 C70 1.29(4) .
C71 C65 1.35(4) 2
C72 C66 1.41(4) 2
C63 C62 1.31(4) .
C63 C64 1.38(4) .
C64 C67 1.37(4) .
C64 C65 1.41(3) .
C67 C68 1.41(4) .
C65 C71 1.35(4) 2_545
C65 C66 1.45(4) .
C66 C72 1.41(4) 2_545
C21 C22 1.34(4) .
C22 C17 1.38(4) .
C17 C18 1.40(4) .
C17 C16 1.49(4) .
C18 C19 1.46(4) .
C51 C50 1.35(4) .
C51 C52 1.43(4) .
C52 C53 1.40(4) .
C52 C58 1.51(4) 2_546
C59 C60 1.29(4) .
C59 C58 1.41(4) .
C58 C57 1.33(4) .
C58 C52 1.51(4) 2_556
C57 C56 1.38(4) .
C5 C10 1.30(4) .
C5 C6 1.39(4) .
C5 C4 1.51(4) .
C4 C3 1.36(4) .
C4 C11 1.42(4) .
C3 C2 1.37(4) .
C16 C23 1.37(4) .
C16 C15 1.38(4) .
C23 C24 1.31(4) .
C7 C6 1.36(4) .
C34 C35 1.37(4) .
C32 C31 1.36(4) .
C31 C28 1.37(4) .
C28 C27 1.38(4) .
C28 C29 1.51(4) .
C12 C11 1.32(4) .
C26 C27 1.46(4) .
C29 C30 1.26(4) .
C29 C35 1.41(4) 1_545
C30 C36 1.40(4) 1_545
C9 C10 1.42(4) .
C35 C29 1.41(4) 1_565
C42 C43 1.34(4) .
C42 C41 1.48(4) .
C43 C47 1.41(4) .
C43 C44 1.45(3) .
C15 C14 1.44(5) .
C48 C47 1.36(4) .
C45 C38 1.38(4) 1_565
C45 C44 1.40(4) .
C44 C46 1.38(3) .
C46 C39 1.34(4) 1_565
C38 C45 1.38(4) 1_545
C39 C46 1.34(4) 1_545
C36 C30 1.40(4) 1_565
